data_7704938
loop_
_publ_author_name
'Jatmika, Catur'
'Goshima, Kenta'
'Wakabayashi, Kazumo'
'Akiyama, Naoki'
'Hirota, Shun'
'Matsuo, Takashi'

_publ_section_title
;
 Second-coordination sphere effects on the reactivities of
 Hoveyda-Grubbs-type catalysts: a ligand exchange study using phenolic
 moiety-functionalized ligands.
;
_journal_issue 33
_journal_name_full 'Dalton transactions (Cambridge, England : 2003)'
_journal_page_first 11618
_journal_page_last 11627
_journal_paper_doi 10.1039/d0dt02353a
_journal_volume 49
_journal_year 2020
_chemical_formula_moiety 'C32 H38 Cl2 N2 O3 Ru'
_chemical_formula_sum 'C32 H38 Cl2 N2 O3 Ru'
_chemical_formula_weight 670.64
_space_group_crystal_system monoclinic
_space_group_IT_number 14
_space_group_name_Hall '-P 2yn'
_space_group_name_H-M_alt 'P 1 21/n 1'
_atom_sites_solution_hydrogens geom
_atom_sites_solution_primary direct
_atom_sites_solution_secondary difmap
_audit_update_record
;
2020-04-29 deposited with the CCDC.	2020-07-24 downloaded from the CCDC.
;
_cell_angle_alpha 90.0000
_cell_angle_beta 92.572(7)
_cell_angle_gamma 90.0000
_cell_formula_units_Z 4
_cell_length_a 10.61291(19)
_cell_length_b 15.0273(3)
_cell_length_c 19.3543(4)
_cell_measurement_reflns_used 45425
_cell_measurement_temperature 123
_cell_measurement_theta_max 27.48
_cell_measurement_theta_min 1.92
_cell_volume 3083.58(11)
_computing_cell_refinement 'RAPID AUTO'
_computing_data_collection 'RAPID AUTO (Rigaku, ????)'
_computing_data_reduction 'RAPID AUTO'
_computing_molecular_graphics 'CrystalStructure 4.3'
_computing_publication_material 'CrystalStructure 4.3 (Rigaku, 2019)'
_computing_structure_refinement 'SHELXL Version 2018/3 (Sheldrick, 2008)'
_computing_structure_solution 'SHELXT Version 2018/2 (Sheldrick, 2014)'
_diffrn_ambient_temperature 123
_diffrn_detector_area_resol_mean 10.000
_diffrn_measured_fraction_theta_full 0.999
_diffrn_measured_fraction_theta_max 0.999
_diffrn_measurement_device_type 'Rigaku R-AXIS RAPID'
_diffrn_measurement_method \w
_diffrn_radiation_type 'Mo K\a'
_diffrn_radiation_wavelength 0.71075
_diffrn_reflns_av_R_equivalents 0.0196
_diffrn_reflns_av_unetI/netI 0.0106
_diffrn_reflns_Laue_measured_fraction_full 0.999
_diffrn_reflns_Laue_measured_fraction_max 0.999
_diffrn_reflns_limit_h_max 13
_diffrn_reflns_limit_h_min -13
_diffrn_reflns_limit_k_max 19
_diffrn_reflns_limit_k_min -19
_diffrn_reflns_limit_l_max 25
_diffrn_reflns_limit_l_min -25
_diffrn_reflns_number 52057
_diffrn_reflns_point_group_measured_fraction_full 0.999
_diffrn_reflns_point_group_measured_fraction_max 0.999
_diffrn_reflns_theta_full 25.242
_diffrn_reflns_theta_max 27.483
_diffrn_reflns_theta_min 2.351
_diffrn_standards_number 0
_exptl_absorpt_coefficient_mu 0.716
_exptl_absorpt_correction_T_max 0.979
_exptl_absorpt_correction_T_min 0.845
_exptl_absorpt_correction_type multi-scan
_exptl_absorpt_process_details 'ABSCOR (Rigaku, 1995)'
_exptl_crystal_colour green
_exptl_crystal_density_diffrn 1.444
_exptl_crystal_density_method 'not measured'
_exptl_crystal_description prism
_exptl_crystal_F_000 1384.00
_exptl_crystal_size_max 0.200
_exptl_crystal_size_mid 0.060
_exptl_crystal_size_min 0.030
_refine_diff_density_max 0.90
_refine_diff_density_min -0.27
_refine_ls_extinction_method none
_refine_ls_goodness_of_fit_ref 1.132
_refine_ls_hydrogen_treatment constr
_refine_ls_number_parameters 368
_refine_ls_number_reflns 7073
_refine_ls_number_restraints 0
_refine_ls_R_factor_all 0.0297
_refine_ls_R_factor_gt 0.0266
_refine_ls_shift/su_max 0.001
_refine_ls_structure_factor_coef Fsqd
_refine_ls_weighting_details 'w = 1/[\s^2^(Fo^2^)+(0.0326P)^2^+2.4237P] where P=(Fo^2^+2Fc^2^)/3'
_refine_ls_weighting_scheme calc
_refine_ls_wR_factor_gt 0.0667
_refine_ls_wR_factor_ref 0.0680
_reflns_Friedel_coverage 0.000
_reflns_number_gt 6559
_reflns_number_total 7073
_reflns_threshold_expression F^2^>2.0\s(F^2^)
_cod_data_source_file d0dt02353a2.cif
_cod_data_source_block Hoveyda-Grubbs_with_C2ester_ligand
_cod_depositor_comments 'Adding full bibliography for 7704936--7704940.cif.'
_cod_original_cell_volume 3083.58(10)
_cod_database_code 7704938

loop_
_space_group_symop_id
_space_group_symop_operation_xyz
1 +X,+Y,+Z
2 1/2-X,1/2+Y,1/2-Z
3 -X,-Y,-Z
4 -1/2+X,-1/2-Y,-1/2+Z

loop_
_atom_site_label
_atom_site_type_symbol
_atom_site_fract_x
_atom_site_fract_y
_atom_site_fract_z
_atom_site_U_iso_or_equiv
_atom_site_adp_type
_atom_site_occupancy
_atom_site_site_symmetry_order
_atom_site_calc_flag
_atom_site_refinement_flags_posn
_atom_site_refinement_flags_adp
_atom_site_refinement_flags_occupancy
_atom_site_disorder_assembly
_atom_site_disorder_group
Ru1 Ru 0.52203(2) 0.53529(2) 0.25556(2) 0.01446(5) Uani 1 1 d . . . . .
Cl1 Cl 0.66179(4) 0.60390(3) 0.18259(2) 0.02224(9) Uani 1 1 d . . . . .
Cl2 Cl 0.33784(4) 0.46318(3) 0.28427(3) 0.02597(10) Uani 1 1 d . . . . .
O1 O 0.39788(11) 0.65585(8) 0.23120(6) 0.0183(2) Uani 1 1 d . . . . .
O2 O 0.19002(13) 0.58313(10) 0.13257(7) 0.0277(3) Uani 1 1 d . . . . .
O3 O 0.12376(15) 0.68616(12) 0.05550(9) 0.0405(4) Uani 1 1 d . . . . .
N1 N 0.72930(14) 0.41666(10) 0.31968(8) 0.0193(3) Uani 1 1 d . . . . .
N2 N 0.64122(14) 0.36569(10) 0.22454(7) 0.0184(3) Uani 1 1 d . . . . .
C1 C 0.55158(16) 0.60092(11) 0.33436(9) 0.0177(3) Uani 1 1 d . . . . .
H1 H 0.600853 0.577449 0.372297 0.021 Uiso 1 1 calc R U . . .
C2 C 0.49810(16) 0.68944(11) 0.33751(9) 0.0170(3) Uani 1 1 d . . . . .
C3 C 0.52198(16) 0.74762(12) 0.39350(9) 0.0199(3) Uani 1 1 d . . . . .
H3 H 0.569359 0.727516 0.433297 0.024 Uiso 1 1 calc R U . . .
C4 C 0.47682(17) 0.83398(12) 0.39093(10) 0.0242(4) Uani 1 1 d . . . . .
H4 H 0.492123 0.872744 0.429160 0.029 Uiso 1 1 calc R U . . .
C5 C 0.40894(18) 0.86403(12) 0.33228(11) 0.0260(4) Uani 1 1 d . . . . .
H5 H 0.379664 0.923761 0.330485 0.031 Uiso 1 1 calc R U . . .
C6 C 0.38332(17) 0.80776(12) 0.27618(10) 0.0225(4) Uani 1 1 d . . . . .
H6 H 0.337892 0.828754 0.236022 0.027 Uiso 1 1 calc R U . . .
C7 C 0.42530(16) 0.72085(11) 0.28015(9) 0.0180(3) Uani 1 1 d . . . . .
C8 C 0.36592(17) 0.68438(12) 0.16118(9) 0.0222(4) Uani 1 1 d . . . . .
H8A H 0.441271 0.709860 0.140206 0.027 Uiso 1 1 calc R U . . .
H8B H 0.300023 0.730986 0.161548 0.027 Uiso 1 1 calc R U . . .
C9 C 0.31852(17) 0.60597(14) 0.11931(10) 0.0254(4) Uani 1 1 d . . . . .
H9A H 0.324554 0.619727 0.069539 0.030 Uiso 1 1 calc R U . . .
H9B H 0.373279 0.553995 0.130033 0.030 Uiso 1 1 calc R U . . .
C10 C 0.10026(19) 0.62730(14) 0.09508(10) 0.0284(4) Uani 1 1 d . . . . .
C11 C -0.0289(2) 0.59359(16) 0.10924(12) 0.0347(5) Uani 1 1 d . . . . .
H11A H -0.055651 0.550449 0.073554 0.042 Uiso 1 1 calc R U . . .
H11B H -0.088353 0.643513 0.108734 0.042 Uiso 1 1 calc R U . . .
H11C H -0.027186 0.564768 0.154692 0.042 Uiso 1 1 calc R U . . .
C12 C 0.63674(16) 0.43276(11) 0.27116(8) 0.0163(3) Uani 1 1 d . . . . .
C13 C 0.79221(19) 0.33021(13) 0.31042(10) 0.0254(4) Uani 1 1 d . . . . .
H13A H 0.763502 0.285492 0.343822 0.031 Uiso 1 1 calc R U . . .
H13B H 0.885084 0.336034 0.315498 0.031 Uiso 1 1 calc R U . . .
C14 C 0.75009(18) 0.30603(13) 0.23678(9) 0.0233(4) Uani 1 1 d . . . . .
H14A H 0.817133 0.318202 0.204104 0.028 Uiso 1 1 calc R U . . .
H14B H 0.724897 0.242721 0.233050 0.028 Uiso 1 1 calc R U . . .
C15 C 0.76078(17) 0.46666(11) 0.38092(9) 0.0186(3) Uani 1 1 d . . . . .
C16 C 0.69224(18) 0.45290(12) 0.44013(10) 0.0218(4) Uani 1 1 d . . . . .
C17 C 0.7276(2) 0.50174(14) 0.49934(10) 0.0276(4) Uani 1 1 d . . . . .
H17 H 0.683434 0.492883 0.540413 0.033 Uiso 1 1 calc R U . . .
C18 C 0.8254(2) 0.56268(14) 0.49956(10) 0.0312(4) Uani 1 1 d . . . . .
C19 C 0.8918(2) 0.57404(14) 0.43988(11) 0.0303(4) Uani 1 1 d . . . . .
H19 H 0.959300 0.615598 0.440002 0.036 Uiso 1 1 calc R U . . .
C20 C 0.86162(18) 0.52579(12) 0.37985(10) 0.0232(4) Uani 1 1 d . . . . .
C21 C 0.57954(19) 0.39175(14) 0.43891(11) 0.0298(4) Uani 1 1 d . . . . .
H21A H 0.603826 0.333057 0.421895 0.036 Uiso 1 1 calc R U . . .
H21B H 0.512353 0.416494 0.408276 0.036 Uiso 1 1 calc R U . . .
H21C H 0.549182 0.385941 0.485780 0.036 Uiso 1 1 calc R U . . .
C22 C 0.8590(3) 0.61790(18) 0.56303(13) 0.0486(6) Uani 1 1 d . . . . .
H22A H 0.950686 0.625949 0.567280 0.058 Uiso 1 1 calc R U . . .
H22B H 0.830296 0.587397 0.604215 0.058 Uiso 1 1 calc R U . . .
H22C H 0.817923 0.676159 0.558728 0.058 Uiso 1 1 calc R U . . .
C23 C 0.9337(2) 0.53902(15) 0.31546(11) 0.0327(5) Uani 1 1 d . . . . .
H23A H 1.000615 0.583010 0.324457 0.039 Uiso 1 1 calc R U . . .
H23B H 0.876237 0.560295 0.277995 0.039 Uiso 1 1 calc R U . . .
H23C H 0.971224 0.482375 0.301996 0.039 Uiso 1 1 calc R U . . .
C24 C 0.55357(16) 0.34823(11) 0.16738(9) 0.0175(3) Uani 1 1 d . . . . .
C25 C 0.57685(16) 0.38022(12) 0.10126(9) 0.0196(3) Uani 1 1 d . . . . .
C26 C 0.48875(17) 0.35918(13) 0.04760(9) 0.0233(4) Uani 1 1 d . . . . .
H26 H 0.499103 0.383920 0.003039 0.028 Uiso 1 1 calc R U . . .
C27 C 0.38733(18) 0.30359(13) 0.05742(10) 0.0247(4) Uani 1 1 d . . . . .
C28 C 0.37188(18) 0.26818(13) 0.12315(10) 0.0240(4) Uani 1 1 d . . . . .
H28 H 0.304031 0.228404 0.130080 0.029 Uiso 1 1 calc R U . . .
C29 C 0.45360(17) 0.28987(11) 0.17863(9) 0.0198(3) Uani 1 1 d . . . . .
C30 C 0.69629(18) 0.42804(13) 0.08438(10) 0.0246(4) Uani 1 1 d . . . . .
H30A H 0.675329 0.480633 0.056208 0.029 Uiso 1 1 calc R U . . .
H30B H 0.750054 0.388106 0.058597 0.029 Uiso 1 1 calc R U . . .
H30C H 0.741216 0.446519 0.127347 0.029 Uiso 1 1 calc R U . . .
C31 C 0.2981(2) 0.27793(18) -0.00208(11) 0.0367(5) Uani 1 1 d . . . . .
H31A H 0.317178 0.313084 -0.042964 0.044 Uiso 1 1 calc R U . . .
H31B H 0.211115 0.289523 0.010343 0.044 Uiso 1 1 calc R U . . .
H31C H 0.308024 0.214509 -0.012303 0.044 Uiso 1 1 calc R U . . .
C32 C 0.43772(19) 0.24861(13) 0.24868(9) 0.0253(4) Uani 1 1 d . . . . .
H32A H 0.516652 0.219692 0.264414 0.030 Uiso 1 1 calc R U . . .
H32B H 0.369948 0.204304 0.245445 0.030 Uiso 1 1 calc R U . . .
H32C H 0.416225 0.294997 0.281739 0.030 Uiso 1 1 calc R U . . .

loop_
_atom_site_aniso_label
_atom_site_aniso_U_11
_atom_site_aniso_U_22
_atom_site_aniso_U_33
_atom_site_aniso_U_23
_atom_site_aniso_U_13
_atom_site_aniso_U_12
Ru1 0.01632(7) 0.01213(7) 0.01468(7) -0.00026(5) -0.00214(5) 0.00016(5)
Cl1 0.0249(2) 0.01926(19) 0.0228(2) 0.00341(16) 0.00372(16) -0.00146(16)
Cl2 0.0199(2) 0.0207(2) 0.0372(3) -0.00015(18) 0.00027(18) -0.00396(16)
O1 0.0212(6) 0.0148(6) 0.0184(6) -0.0001(5) -0.0042(5) 0.0025(5)
O2 0.0248(7) 0.0331(7) 0.0246(7) 0.0031(6) -0.0050(5) -0.0022(6)
O3 0.0341(8) 0.0484(10) 0.0386(9) 0.0154(8) -0.0037(7) 0.0044(7)
N1 0.0233(7) 0.0157(7) 0.0183(7) -0.0034(6) -0.0060(6) 0.0048(6)
N2 0.0195(7) 0.0179(7) 0.0173(7) -0.0038(5) -0.0043(5) 0.0048(5)
C1 0.0186(8) 0.0156(8) 0.0186(8) 0.0016(6) -0.0016(6) 0.0005(6)
C2 0.0159(8) 0.0158(8) 0.0193(8) 0.0001(6) 0.0005(6) 0.0003(6)
C3 0.0192(8) 0.0197(8) 0.0207(8) -0.0016(7) 0.0003(6) -0.0014(7)
C4 0.0232(9) 0.0206(9) 0.0286(9) -0.0074(7) 0.0003(7) -0.0002(7)
C5 0.0250(9) 0.0166(8) 0.0363(11) -0.0025(8) -0.0008(8) 0.0040(7)
C6 0.0199(8) 0.0182(8) 0.0291(9) 0.0017(7) -0.0033(7) 0.0026(7)
C7 0.0156(8) 0.0172(8) 0.0212(8) -0.0003(6) 0.0002(6) -0.0005(6)
C8 0.0230(9) 0.0238(9) 0.0196(8) 0.0051(7) -0.0037(7) 0.0024(7)
C9 0.0214(9) 0.0342(10) 0.0204(9) -0.0028(8) -0.0024(7) 0.0040(8)
C10 0.0262(10) 0.0358(11) 0.0230(9) -0.0012(8) -0.0028(7) 0.0028(8)
C11 0.0245(10) 0.0403(12) 0.0388(12) -0.0021(10) -0.0038(8) -0.0028(9)
C12 0.0180(8) 0.0144(7) 0.0163(8) 0.0007(6) 0.0005(6) -0.0018(6)
C13 0.0305(10) 0.0212(9) 0.0238(9) -0.0067(7) -0.0078(7) 0.0112(7)
C14 0.0252(9) 0.0226(9) 0.0216(9) -0.0051(7) -0.0051(7) 0.0097(7)
C15 0.0226(8) 0.0156(8) 0.0170(8) -0.0019(6) -0.0057(6) 0.0047(6)
C16 0.0245(9) 0.0196(8) 0.0210(8) 0.0035(7) -0.0023(7) 0.0071(7)
C17 0.0344(10) 0.0312(10) 0.0171(8) -0.0002(8) -0.0006(7) 0.0121(8)
C18 0.0389(11) 0.0302(10) 0.0234(9) -0.0088(8) -0.0094(8) 0.0076(9)
C19 0.0312(10) 0.0254(10) 0.0333(11) -0.0048(8) -0.0098(8) -0.0040(8)
C20 0.0242(9) 0.0217(9) 0.0234(9) -0.0006(7) -0.0038(7) 0.0010(7)
C21 0.0276(10) 0.0289(10) 0.0330(10) 0.0086(8) 0.0017(8) 0.0018(8)
C22 0.0632(17) 0.0491(15) 0.0320(12) -0.0203(11) -0.0135(11) 0.0066(13)
C23 0.0316(11) 0.0370(12) 0.0297(10) 0.0033(9) 0.0032(8) -0.0070(9)
C24 0.0198(8) 0.0153(8) 0.0171(8) -0.0038(6) -0.0035(6) 0.0037(6)
C25 0.0196(8) 0.0204(8) 0.0188(8) -0.0020(7) -0.0003(6) 0.0023(7)
C26 0.0237(9) 0.0304(10) 0.0158(8) -0.0009(7) 0.0001(7) -0.0003(7)
C27 0.0225(9) 0.0313(10) 0.0201(9) -0.0050(7) -0.0024(7) -0.0012(7)
C28 0.0236(9) 0.0251(9) 0.0233(9) -0.0040(7) 0.0013(7) -0.0047(7)
C29 0.0237(9) 0.0164(8) 0.0193(8) -0.0019(6) 0.0014(7) 0.0026(6)
C30 0.0241(9) 0.0276(9) 0.0220(9) -0.0011(7) 0.0018(7) -0.0032(7)
C31 0.0300(11) 0.0564(14) 0.0233(10) -0.0050(9) -0.0055(8) -0.0098(10)
C32 0.0332(10) 0.0209(9) 0.0218(9) 0.0022(7) 0.0023(7) -0.0001(8)

loop_
_atom_type_symbol
_atom_type_description
_atom_type_scat_dispersion_real
_atom_type_scat_dispersion_imag
_atom_type_scat_source
C C 0.0033 0.0016
;
International Tables for Crystallography
(Vol. C, Tables 4.2.6.8 and 6.1.1.4)
;
H H 0.0000 0.0000
;
International Tables for Crystallography
(Vol. C, Table 6.1.1.4)
;
Cl Cl 0.1484 0.1585
;
International Tables for Crystallography
(Vol. C, Tables 4.2.6.8 and 6.1.1.4)
;
N N 0.0061 0.0033
;
International Tables for Crystallography
(Vol. C, Tables 4.2.6.8 and 6.1.1.4)
;
O O 0.0106 0.0060
;
International Tables for Crystallography
(Vol. C, Tables 4.2.6.8 and 6.1.1.4)
;
Ru Ru -1.2594 0.8363
;
International Tables for Crystallography
(Vol. C, Tables 4.2.6.8 and 6.1.1.4)
;

loop_
_geom_angle_atom_site_label_1
_geom_angle_atom_site_label_2
_geom_angle_atom_site_label_3
_geom_angle
_geom_angle_site_symmetry_1
_geom_angle_site_symmetry_3
_geom_angle_publ_flag
C1 Ru1 C12 102.18(7) . . ?
C1 Ru1 O1 79.62(6) . . ?
C12 Ru1 O1 176.04(6) . . ?
C1 Ru1 Cl2 99.58(5) . . ?
C12 Ru1 Cl2 96.82(5) . . ?
O1 Ru1 Cl2 86.29(3) . . ?
C1 Ru1 Cl1 100.15(5) . . ?
C12 Ru1 Cl1 91.89(5) . . ?
O1 Ru1 Cl1 84.30(3) . . ?
Cl2 Ru1 Cl1 156.200(18) . . ?
C7 O1 C8 117.75(13) . . ?
C7 O1 Ru1 108.55(10) . . ?
C8 O1 Ru1 122.60(10) . . ?
C10 O2 C9 116.05(16) . . ?
C12 N1 C15 128.16(14) . . ?
C12 N1 C13 113.11(14) . . ?
C15 N1 C13 118.24(14) . . ?
C12 N2 C24 127.41(14) . . ?
C12 N2 C14 113.34(14) . . ?
C24 N2 C14 119.25(14) . . ?
C2 C1 Ru1 118.47(12) . . ?
C2 C1 H1 120.8 . . ?
Ru1 C1 H1 120.8 . . ?
C7 C2 C3 118.26(16) . . ?
C7 C2 C1 118.54(15) . . ?
C3 C2 C1 123.08(16) . . ?
C4 C3 C2 120.34(17) . . ?
C4 C3 H3 119.8 . . ?
C2 C3 H3 119.8 . . ?
C3 C4 C5 119.96(17) . . ?
C3 C4 H4 120.0 . . ?
C5 C4 H4 120.0 . . ?
C4 C5 C6 120.95(17) . . ?
C4 C5 H5 119.5 . . ?
C6 C5 H5 119.5 . . ?
C7 C6 C5 118.65(17) . . ?
C7 C6 H6 120.7 . . ?
C5 C6 H6 120.7 . . ?
C6 C7 O1 124.93(16) . . ?
C6 C7 C2 121.75(16) . . ?
O1 C7 C2 113.28(14) . . ?
O1 C8 C9 109.34(15) . . ?
O1 C8 H8A 109.8 . . ?
C9 C8 H8A 109.8 . . ?
O1 C8 H8B 109.8 . . ?
C9 C8 H8B 109.8 . . ?
H8A C8 H8B 108.3 . . ?
O2 C9 C8 112.77(15) . . ?
O2 C9 H9A 109.0 . . ?
C8 C9 H9A 109.0 . . ?
O2 C9 H9B 109.0 . . ?
C8 C9 H9B 109.0 . . ?
H9A C9 H9B 107.8 . . ?
O3 C10 O2 122.93(19) . . ?
O3 C10 C11 125.61(19) . . ?
O2 C10 C11 111.46(18) . . ?
C10 C11 H11A 109.5 . . ?
C10 C11 H11B 109.5 . . ?
H11A C11 H11B 109.5 . . ?
C10 C11 H11C 109.5 . . ?
H11A C11 H11C 109.5 . . ?
H11B C11 H11C 109.5 . . ?
N1 C12 N2 106.48(14) . . ?
N1 C12 Ru1 132.02(12) . . ?
N2 C12 Ru1 121.15(12) . . ?
N1 C13 C14 102.06(14) . . ?
N1 C13 H13A 111.4 . . ?
C14 C13 H13A 111.4 . . ?
N1 C13 H13B 111.4 . . ?
C14 C13 H13B 111.4 . . ?
H13A C13 H13B 109.2 . . ?
N2 C14 C13 101.60(14) . . ?
N2 C14 H14A 111.5 . . ?
C13 C14 H14A 111.5 . . ?
N2 C14 H14B 111.5 . . ?
C13 C14 H14B 111.5 . . ?
H14A C14 H14B 109.3 . . ?
C20 C15 C16 122.31(16) . . ?
C20 C15 N1 118.31(16) . . ?
C16 C15 N1 119.35(16) . . ?
C17 C16 C15 117.60(18) . . ?
C17 C16 C21 121.09(18) . . ?
C15 C16 C21 121.21(17) . . ?
C18 C17 C16 121.57(19) . . ?
C18 C17 H17 119.2 . . ?
C16 C17 H17 119.2 . . ?
C17 C18 C19 119.13(18) . . ?
C17 C18 C22 121.0(2) . . ?
C19 C18 C22 119.8(2) . . ?
C18 C19 C20 121.46(19) . . ?
C18 C19 H19 119.3 . . ?
C20 C19 H19 119.3 . . ?
C15 C20 C19 117.89(18) . . ?
C15 C20 C23 121.10(17) . . ?
C19 C20 C23 120.99(18) . . ?
C16 C21 H21A 109.5 . . ?
C16 C21 H21B 109.5 . . ?
H21A C21 H21B 109.5 . . ?
C16 C21 H21C 109.5 . . ?
H21A C21 H21C 109.5 . . ?
H21B C21 H21C 109.5 . . ?
C18 C22 H22A 109.5 . . ?
C18 C22 H22B 109.5 . . ?
H22A C22 H22B 109.5 . . ?
C18 C22 H22C 109.5 . . ?
H22A C22 H22C 109.5 . . ?
H22B C22 H22C 109.5 . . ?
C20 C23 H23A 109.5 . . ?
C20 C23 H23B 109.5 . . ?
H23A C23 H23B 109.5 . . ?
C20 C23 H23C 109.5 . . ?
H23A C23 H23C 109.5 . . ?
H23B C23 H23C 109.5 . . ?
C25 C24 C29 121.55(16) . . ?
C25 C24 N2 120.43(16) . . ?
C29 C24 N2 117.58(15) . . ?
C24 C25 C26 117.44(16) . . ?
C24 C25 C30 123.18(16) . . ?
C26 C25 C30 119.13(16) . . ?
C27 C26 C25 122.13(17) . . ?
C27 C26 H26 118.9 . . ?
C25 C26 H26 118.9 . . ?
C26 C27 C28 118.68(17) . . ?
C26 C27 C31 121.04(18) . . ?
C28 C27 C31 120.22(18) . . ?
C29 C28 C27 121.38(17) . . ?
C29 C28 H28 119.3 . . ?
C27 C28 H28 119.3 . . ?
C28 C29 C24 118.54(16) . . ?
C28 C29 C32 120.53(17) . . ?
C24 C29 C32 120.89(16) . . ?
C25 C30 H30A 109.5 . . ?
C25 C30 H30B 109.5 . . ?
H30A C30 H30B 109.5 . . ?
C25 C30 H30C 109.5 . . ?
H30A C30 H30C 109.5 . . ?
H30B C30 H30C 109.5 . . ?
C27 C31 H31A 109.5 . . ?
C27 C31 H31B 109.5 . . ?
H31A C31 H31B 109.5 . . ?
C27 C31 H31C 109.5 . . ?
H31A C31 H31C 109.5 . . ?
H31B C31 H31C 109.5 . . ?
C29 C32 H32A 109.5 . . ?
C29 C32 H32B 109.5 . . ?
H32A C32 H32B 109.5 . . ?
C29 C32 H32C 109.5 . . ?
H32A C32 H32C 109.5 . . ?
H32B C32 H32C 109.5 . . ?

loop_
_geom_bond_atom_site_label_1
_geom_bond_atom_site_label_2
_geom_bond_distance
_geom_bond_site_symmetry_2
_geom_bond_publ_flag
Ru1 C1 1.8314(17) . ?
Ru1 C12 1.9784(17) . ?
Ru1 O1 2.2770(12) . ?
Ru1 Cl2 2.3241(5) . ?
Ru1 Cl1 2.3336(4) . ?
O1 C7 1.383(2) . ?
O1 C8 1.447(2) . ?
O2 C10 1.346(2) . ?
O2 C9 1.440(2) . ?
O3 C10 1.204(3) . ?
N1 C12 1.350(2) . ?
N1 C15 1.430(2) . ?
N1 C13 1.475(2) . ?
N2 C12 1.355(2) . ?
N2 C24 1.437(2) . ?
N2 C14 1.473(2) . ?
C1 C2 1.449(2) . ?
C1 H1 0.9500 . ?
C2 C7 1.405(2) . ?
C2 C3 1.407(2) . ?
C3 C4 1.383(3) . ?
C3 H3 0.9500 . ?
C4 C5 1.392(3) . ?
C4 H4 0.9500 . ?
C5 C6 1.393(3) . ?
C5 H5 0.9500 . ?
C6 C7 1.381(2) . ?
C6 H6 0.9500 . ?
C8 C9 1.504(3) . ?
C8 H8A 0.9900 . ?
C8 H8B 0.9900 . ?
C9 H9A 0.9900 . ?
C9 H9B 0.9900 . ?
C10 C11 1.498(3) . ?
C11 H11A 0.9800 . ?
C11 H11B 0.9800 . ?
C11 H11C 0.9800 . ?
C13 C14 1.518(2) . ?
C13 H13A 0.9900 . ?
C13 H13B 0.9900 . ?
C14 H14A 0.9900 . ?
C14 H14B 0.9900 . ?
C15 C20 1.392(3) . ?
C15 C16 1.400(3) . ?
C16 C17 1.398(3) . ?
C16 C21 1.508(3) . ?
C17 C18 1.384(3) . ?
C17 H17 0.9500 . ?
C18 C19 1.391(3) . ?
C18 C22 1.512(3) . ?
C19 C20 1.395(3) . ?
C19 H19 0.9500 . ?
C20 C23 1.504(3) . ?
C21 H21A 0.9800 . ?
C21 H21B 0.9800 . ?
C21 H21C 0.9800 . ?
C22 H22A 0.9800 . ?
C22 H22B 0.9800 . ?
C22 H22C 0.9800 . ?
C23 H23A 0.9800 . ?
C23 H23B 0.9800 . ?
C23 H23C 0.9800 . ?
C24 C25 1.399(2) . ?
C24 C29 1.401(2) . ?
C25 C26 1.402(2) . ?
C25 C30 1.506(2) . ?
C26 C27 1.382(3) . ?
C26 H26 0.9500 . ?
C27 C28 1.395(3) . ?
C27 C31 1.508(3) . ?
C28 C29 1.389(3) . ?
C28 H28 0.9500 . ?
C29 C32 1.507(2) . ?
C30 H30A 0.9800 . ?
C30 H30B 0.9800 . ?
C30 H30C 0.9800 . ?
C31 H31A 0.9800 . ?
C31 H31B 0.9800 . ?
C31 H31C 0.9800 . ?
C32 H32A 0.9800 . ?
C32 H32B 0.9800 . ?
C32 H32C 0.9800 . ?

loop_
_geom_torsion_atom_site_label_1
_geom_torsion_atom_site_label_2
_geom_torsion_atom_site_label_3
_geom_torsion_atom_site_label_4
_geom_torsion
_geom_torsion_site_symmetry_1
_geom_torsion_site_symmetry_2
_geom_torsion_site_symmetry_3
_geom_torsion_site_symmetry_4
_geom_torsion_publ_flag
C12 Ru1 C1 C2 170.59(13) . . . . ?
O1 Ru1 C1 C2 -5.82(12) . . . . ?
Cl2 Ru1 C1 C2 -90.22(13) . . . . ?
Cl1 Ru1 C1 C2 76.40(13) . . . . ?
Ru1 C1 C2 C7 0.4(2) . . . . ?
Ru1 C1 C2 C3 -175.55(13) . . . . ?
C7 C2 C3 C4 -1.4(3) . . . . ?
C1 C2 C3 C4 174.53(17) . . . . ?
C2 C3 C4 C5 -0.9(3) . . . . ?
C3 C4 C5 C6 1.3(3) . . . . ?
C4 C5 C6 C7 0.8(3) . . . . ?
C5 C6 C7 O1 174.30(17) . . . . ?
C5 C6 C7 C2 -3.3(3) . . . . ?
C8 O1 C7 C6 24.5(2) . . . . ?
Ru1 O1 C7 C6 169.43(15) . . . . ?
C8 O1 C7 C2 -157.79(15) . . . . ?
Ru1 O1 C7 C2 -12.83(17) . . . . ?
C3 C2 C7 C6 3.6(3) . . . . ?
C1 C2 C7 C6 -172.57(16) . . . . ?
C3 C2 C7 O1 -174.27(15) . . . . ?
C1 C2 C7 O1 9.6(2) . . . . ?
C7 O1 C8 C9 -170.51(14) . . . . ?
Ru1 O1 C8 C9 49.73(18) . . . . ?
C10 O2 C9 C8 86.2(2) . . . . ?
O1 C8 C9 O2 77.95(18) . . . . ?
C9 O2 C10 O3 -4.2(3) . . . . ?
C9 O2 C10 C11 175.76(16) . . . . ?
C15 N1 C12 N2 -177.94(17) . . . . ?
C13 N1 C12 N2 -6.2(2) . . . . ?
C15 N1 C12 Ru1 9.0(3) . . . . ?
C13 N1 C12 Ru1 -179.23(14) . . . . ?
C24 N2 C12 N1 172.98(16) . . . . ?
C14 N2 C12 N1 -6.7(2) . . . . ?
C24 N2 C12 Ru1 -13.1(2) . . . . ?
C14 N2 C12 Ru1 167.23(12) . . . . ?
C12 N1 C13 C14 15.6(2) . . . . ?
C15 N1 C13 C14 -171.76(16) . . . . ?
C12 N2 C14 C13 15.9(2) . . . . ?
C24 N2 C14 C13 -163.85(16) . . . . ?
N1 C13 C14 N2 -17.35(19) . . . . ?
C12 N1 C15 C20 -99.8(2) . . . . ?
C13 N1 C15 C20 88.8(2) . . . . ?
C12 N1 C15 C16 82.0(2) . . . . ?
C13 N1 C15 C16 -89.4(2) . . . . ?
C20 C15 C16 C17 0.6(3) . . . . ?
N1 C15 C16 C17 178.72(15) . . . . ?
C20 C15 C16 C21 177.04(17) . . . . ?
N1 C15 C16 C21 -4.8(2) . . . . ?
C15 C16 C17 C18 1.0(3) . . . . ?
C21 C16 C17 C18 -175.43(18) . . . . ?
C16 C17 C18 C19 -1.5(3) . . . . ?
C16 C17 C18 C22 177.36(19) . . . . ?
C17 C18 C19 C20 0.4(3) . . . . ?
C22 C18 C19 C20 -178.5(2) . . . . ?
C16 C15 C20 C19 -1.7(3) . . . . ?
N1 C15 C20 C19 -179.81(16) . . . . ?
C16 C15 C20 C23 179.86(17) . . . . ?
N1 C15 C20 C23 1.7(3) . . . . ?
C18 C19 C20 C15 1.2(3) . . . . ?
C18 C19 C20 C23 179.7(2) . . . . ?
C12 N2 C24 C25 94.9(2) . . . . ?
C14 N2 C24 C25 -85.4(2) . . . . ?
C12 N2 C24 C29 -92.5(2) . . . . ?
C14 N2 C24 C29 87.2(2) . . . . ?
C29 C24 C25 C26 6.5(3) . . . . ?
N2 C24 C25 C26 178.70(16) . . . . ?
C29 C24 C25 C30 -167.70(17) . . . . ?
N2 C24 C25 C30 4.5(3) . . . . ?
C24 C25 C26 C27 -4.8(3) . . . . ?
C30 C25 C26 C27 169.63(18) . . . . ?
C25 C26 C27 C28 0.7(3) . . . . ?
C25 C26 C27 C31 -176.53(19) . . . . ?
C26 C27 C28 C29 2.0(3) . . . . ?
C31 C27 C28 C29 179.22(19) . . . . ?
C27 C28 C29 C24 -0.4(3) . . . . ?
C27 C28 C29 C32 -178.03(18) . . . . ?
C25 C24 C29 C28 -4.0(3) . . . . ?
N2 C24 C29 C28 -176.45(16) . . . . ?
C25 C24 C29 C32 173.65(16) . . . . ?
N2 C24 C29 C32 1.2(2) . . . . ?
